data_2010784
loop_
_publ_author_name
'Norman, Nicholas C.'
'Orpen, A. Guy'
'Quayle, Michael J.'
'Rice, Craig R.'

_publ_section_title
;
 Three sulfur-containing diborane(4) compounds
;
_journal_issue 4
_journal_name_full 'Acta Crystallographica Section C'
_journal_page_first 440
_journal_page_last 444
_journal_paper_doi 10.1107/S0108270199014778
_journal_volume 56
_journal_year 2000
_chemical_formula_sum 'C10 H14 B2 N2 S10'
_chemical_formula_weight 504.45
_chemical_name_systematic
;
2,2'-bis(dimethylamino)-2,2'-bi(1,3,4,6,2-tetrathiaborapentalene-S-thione
;
_space_group_IT_number 2
_symmetry_cell_setting triclinic
_symmetry_space_group_name_Hall '-P 1'
_symmetry_space_group_name_H-M 'P -1'
_audit_creation_method SHELXL
_cell_angle_alpha 95.56(2)
_cell_angle_beta 91.99(2)
_cell_angle_gamma 113.349(12)
_cell_formula_units_Z 2
_cell_length_a 9.578(2)
_cell_length_b 9.686(2)
_cell_length_c 12.172(3)
_cell_measurement_reflns_used 132
_cell_measurement_temperature 123(2)
_cell_measurement_theta_max 50
_cell_measurement_theta_min 5
_cell_volume 1028.6(4)
_computing_cell_refinement 'SAINT (Siemens, 1995a)'
_computing_data_collection 'SMART (Siemens, 1995a)'
_computing_data_reduction SAINT
_computing_molecular_graphics SHELXTL
_computing_publication_material SHELXTL
_computing_structure_refinement SHELXTL
_computing_structure_solution 'SHELXTL (Siemens, 1995b)'
_diffrn_ambient_temperature 123(2)
_diffrn_detector_area_resol_mean 60
_diffrn_measured_fraction_theta_max 91
_diffrn_measurement_device 'Siemens SMART CCD area detector'
_diffrn_measurement_method '\w rotation with narrow frame'
_diffrn_radiation_monochromator graphite
_diffrn_radiation_source 'fine-focus sealed tube'
_diffrn_radiation_type MoK\a
_diffrn_radiation_wavelength .71073
_diffrn_reflns_av_R_equivalents .028
_diffrn_reflns_av_sigmaI/netI .046
_diffrn_reflns_limit_h_max 12
_diffrn_reflns_limit_h_min -12
_diffrn_reflns_limit_k_max 12
_diffrn_reflns_limit_k_min -12
_diffrn_reflns_limit_l_max 15
_diffrn_reflns_limit_l_min -15
_diffrn_reflns_number 10786
_diffrn_reflns_theta_full 29.3
_diffrn_reflns_theta_max 27.48
_diffrn_reflns_theta_min 1.69
_diffrn_standards_decay_% <1
_exptl_absorpt_coefficient_mu 1.07
_exptl_absorpt_correction_T_max .92
_exptl_absorpt_correction_T_min .70
_exptl_absorpt_correction_type 'SADABS (Sheldrick, 1996)'
_exptl_crystal_colour orange
_exptl_crystal_density_diffrn 1.629
_exptl_crystal_density_meas ?
_exptl_crystal_description needle
_exptl_crystal_F_000 516
_exptl_crystal_size_max .5
_exptl_crystal_size_mid .1
_exptl_crystal_size_min .1
_refine_diff_density_max .41
_refine_diff_density_min -.41
_refine_ls_extinction_coef .0012(5)
_refine_ls_extinction_method 'SHELXL?? (Sheldrick, 19??)'
_refine_ls_goodness_of_fit_all .965
_refine_ls_goodness_of_fit_ref 1.04
_refine_ls_hydrogen_treatment mixed
_refine_ls_matrix_type full
_refine_ls_number_parameters 224
_refine_ls_number_reflns 4654
_refine_ls_number_restraints 0
_refine_ls_restrained_S_all .965
_refine_ls_restrained_S_obs 1.043
_refine_ls_R_factor_all .047
_refine_ls_R_factor_gt .031
_refine_ls_shift/su_max .001
_refine_ls_shift/su_mean .000
_refine_ls_structure_factor_coef Fsqd
_refine_ls_weighting_details 'w = 1/[\s^2^(Fo^2^)+(0.0385P)^2^] where P = [max(Fo^2^,0)+2Fc^2^]/3'
_refine_ls_weighting_scheme calc
_refine_ls_wR_factor_all .076
_refine_ls_wR_factor_ref .072
_reflns_number_gt 3579
_reflns_number_total 4654
_reflns_observed_criterion I>2\s(I)
_cod_data_source_file bk1489.cif
_cod_data_source_block IV
_cod_depositor_comments
;
The following automatic conversions were performed:

'_exptl_crystal_density_meas' value 'not measured' was changed to '?'
- the value is perceived as not measured.

Automatic conversion script
Id: cif_fix_values 3008 2015-01-20 13:52:24Z robertas 

The following automatic conversions were performed:

'_refine_ls_weighting_scheme' value 'calc w =
1/[\s^2^(Fo^2^)+(0.0385P)^2^] where P = [max(Fo^2^,0)+2Fc^2^]/3' was
changed to 'calc'. New tag '_refine_ls_weighting_details' was
created. The value of the new tag was set to 'w =
1/[\s^2^(Fo^2^)+(0.0385P)^2^] where P = [max(Fo^2^,0)+2Fc^2^]/3'.

Automatic conversion script
Id: cif_fix_values 3143 2015-03-26 13:38:13Z robertas 
;
_cod_original_cell_volume 1028.5(4)
_cod_original_sg_symbol_H-M P-1
_cod_database_code 2010784

loop_
_symmetry_equiv_pos_as_xyz
'x, y, z'
'-x, -y, -z'

loop_
_atom_site_aniso_label
_atom_site_aniso_U_11
_atom_site_aniso_U_22
_atom_site_aniso_U_33
_atom_site_aniso_U_12
_atom_site_aniso_U_13
_atom_site_aniso_U_23
B1 .0100(13) .0162(13) .0115(12) .0060(11) .0002(10) -.0012(10)
B2 .0072(12) .0154(13) .0118(12) .0044(10) -.0003(9) -.0014(10)
S1 .0079(3) .0201(3) .0105(3) .0046(2) -.0005(2) -.0006(2)
S2 .0071(3) .0236(3) .0105(3) .0025(2) -.0003(2) -.0002(2)
S3 .0075(3) .0195(3) .0140(3) .0034(2) .0003(2) .0001(2)
S4 .0085(3) .0257(3) .0136(3) .0026(2) -.0015(2) -.0007(2)
S5 .0076(3) .0225(3) .0198(3) .0035(2) -.0026(2) -.0048(2)
S6 .0100(3) .0228(3) .0114(3) .0047(2) -.0007(2) -.0017(2)
S7 .0073(3) .0167(3) .0132(3) .0038(2) -.0008(2) -.0022(2)
S8 .0144(3) .0234(3) .0149(3) .0015(3) -.0026(2) -.0016(2)
S9 .0096(3) .0263(3) .0211(3) .0040(3) -.0014(2) -.0017(3)
S10 .0135(3) .0354(4) .0258(4) -.0017(3) -.0055(3) -.0011(3)
N1 .0126(10) .0155(10) .0150(10) .0044(8) .0001(8) -.0009(8)
N2 .0112(10) .0161(10) .0169(10) .0044(8) .0030(8) -.0003(8)
C1 .0082(11) .0158(11) .0159(11) .0039(9) -.0017(9) -.0006(9)
C2 .0086(11) .0182(12) .0155(12) .0036(9) -.0016(9) -.0010(10)
C3 .0102(12) .0153(11) .0174(12) .0040(9) -.0012(9) -.0011(9)
C4 .0118(12) .0186(12) .0154(12) .0027(10) -.0026(9) .0003(10)
C5 .0093(12) .0182(12) .0193(12) .0039(10) -.0026(9) .0000(10)
C6 .0149(13) .0205(13) .0206(13) .0017(10) -.0011(10) .0033(10)
C7 .0199(13) .0218(13) .0275(14) .0148(11) .0015(11) .0034(11)
C8 .0176(13) .0137(12) .0283(14) .0017(10) .0008(11) .0026(10)
C9 .0162(13) .0131(12) .036(2) .0025(10) .0000(11) -.0021(11)
C10 .0247(14) .0232(13) .0198(13) .0129(11) .0035(11) .0070(11)

loop_
_atom_site_label
_atom_site_fract_x
_atom_site_fract_y
_atom_site_fract_z
_atom_site_U_iso_or_equiv
_atom_site_thermal_displace_type
_atom_site_calc_flag
_atom_site_refinement_flags
_atom_site_occupancy
_atom_site_disorder_group
_atom_site_type_symbol
B1 .5772(3) .5840(3) .2826(2) .0125(5) Uani d . 1 . B
B2 .4094(3) .4217(3) .2492(2) .0118(5) Uani d . 1 . B
S1 .73855(6) .59055(7) .18881(5) .01337(13) Uani d . 1 . S
S2 .65921(6) .58975(7) .43303(5) .01503(14) Uani d . 1 . S
S3 1.07636(6) .72149(7) .27398(5) .01448(13) Uani d . 1 . S
S4 1.00500(7) .72002(7) .50245(5) .01757(14) Uani d . 1 . S
S5 1.33093(7) .83799(7) .45365(5) .01808(14) Uani d . 1 . S
S6 .36083(7) .36325(7) .09138(5) .01564(14) Uani d . 1 . S
S7 .23644(6) .45438(6) .30383(5) .01306(13) Uani d . 1 . S
S8 .02887(7) .19494(7) -.00892(5) .01986(15) Uani d . 1 . S
S9 -.08678(7) .28016(7) .19093(5) .02042(15) Uani d . 1 . S
S10 -.30664(8) .07809(8) .00505(6) .0291(2) Uani d . 1 . S
N1 .4151(2) .2758(2) .3029(2) .0150(4) Uani d . 1 . N
H1 .424(4) .298(4) .365(3) .050 Uiso d . 1 . H
N2 .5539(2) .7410(2) .2777(2) .0152(4) Uani d . 1 . N
H2 .489(4) .737(4) .324(3) .050 Uiso d . 1 . H
C1 .8838(3) .6555(3) .2962(2) .0138(5) Uani d . 1 . C
C2 .8498(3) .6543(3) .4032(2) .0149(5) Uani d . 1 . C
C3 1.1456(3) .7627(3) .4116(2) .0149(5) Uani d . 1 . C
C4 .1651(3) .3081(3) .0972(2) .0165(5) Uani d . 1 . C
C5 .1105(3) .3478(3) .1900(2) .0164(5) Uani d . 1 . C
C6 -.1313(3) .1788(3) .0592(2) .0204(5) Uani d . 1 . C
C7 .5408(3) .2327(3) .2667(2) .0210(5) Uani d . 1 . C
H7A .6369 .3230 .2747 .032 Uiso calc R 1 . H
H7B .5183 .1882 .1889 .032 Uiso calc R 1 . H
H7C .5500 .1585 .3126 .032 Uiso calc R 1 . H
C8 .2700(3) .1360(3) .2898(2) .0213(6) Uani d . 1 . C
H8A .1859 .1623 .3132 .032 Uiso calc R 1 . H
H8B .2804 .0623 .3355 .032 Uiso calc R 1 . H
H8C .2488 .0920 .2119 .032 Uiso calc R 1 . H
C9 .6915(3) .8832(3) .3116(2) .0233(6) Uani d . 1 . C
H9A .7377 .8766 .3830 .035 Uiso calc R 1 . H
H9B .6619 .9694 .3187 .035 Uiso calc R 1 . H
H9C .7653 .8971 .2555 .035 Uiso calc R 1 . H
C10 .4849(3) .7528(3) .1689(2) .0212(6) Uani d . 1 . C
H10A .3941 .6597 .1458 .032 Uiso calc R 1 . H
H10B .5593 .7670 .1133 .032 Uiso calc R 1 . H
H10C .4559 .8394 .1764 .032 Uiso calc R 1 . H

loop_
_atom_type_symbol
_atom_type_description
_atom_type_scat_dispersion_real
_atom_type_scat_dispersion_imag
_atom_type_scat_source
C C .0033 .0016 'International Tables Vol C Tables 4.2.6.8 and 6.1.1.4'
H H .0000 .0000 'International Tables Vol C Tables 4.2.6.8 and 6.1.1.4'
B B .0013 .0007 'International Tables Vol C Tables 4.2.6.8 and 6.1.1.4'
N N .0061 .0033 'International Tables Vol C Tables 4.2.6.8 and 6.1.1.4'
S S .1246 .1234 'International Tables Vol C Tables 4.2.6.8 and 6.1.1.4'

loop_
_geom_angle_atom_site_label_1
_geom_angle_atom_site_label_2
_geom_angle_atom_site_label_3
_geom_angle_site_symmetry_1
_geom_angle_site_symmetry_3
_geom_angle
_geom_angle_publ_flag
N2 B1 B2 . . 113.5(2) y
N2 B1 S1 . . 107.4(2) y
B2 B1 S1 . . 113.1(2) y
N2 B1 S2 . . 106.84(15) y
B2 B1 S2 . . 110.2(2) y
S1 B1 S2 . . 105.29(13) y
N1 B2 B1 . . 112.3(2) y
N1 B2 S7 . . 107.2(2) y
B1 B2 S7 . . 110.7(2) y
N1 B2 S6 . . 107.35(15) y
B1 B2 S6 . . 113.4(2) y
S7 B2 S6 . . 105.57(12) y
C1 S1 B1 . . 95.48(11) ?
C1 S1 S8 . 2_665 92.71(8) n
B1 S1 S8 . 2_665 141.84(8) n
C1 S1 S6 . 2_665 144.30(8) n
B1 S1 S6 . 2_665 110.12(8) n
S8 S1 S6 2_665 2_665 51.83(2) ?
C2 S2 B1 . . 95.99(11) ?
C2 S2 S2 . 2_666 158.25(9) n
B1 S2 S2 . 2_666 103.42(8) n
C2 S2 S7 . 2_666 89.44(8) n
B1 S2 S7 . 2_666 171.47(8) n
S2 S2 S7 2_666 2_666 70.20(3) n
C3 S3 C1 . . 97.13(11) ?
C3 S3 S7 . 1_655 77.32(8) n
C1 S3 S7 . 1_655 113.85(8) n
C3 S4 C2 . . 97.00(11) ?
C3 S4 S7 . 2_666 161.74(9) n
C2 S4 S7 . 2_666 89.44(8) n
C3 S4 S9 . 2_666 122.45(8) n
C2 S4 S9 . 2_666 139.36(8) n
S7 S4 S9 2_666 2_666 50.03(2) n
C3 S4 S6 . 2_666 165.99(8) n
C2 S4 S6 . 2_666 96.97(8) n
S7 S4 S6 2_666 2_666 19.683(13) n
S9 S4 S6 2_666 2_666 44.09(2) n
C3 S5 S5 . 2_876 149.56(9) n
C3 S5 S5 . 2_876 149.56(9) n
S5 S5 S5 2_876 2_876 .00(4) n
C4 S6 B2 . . 95.13(11) ?
C4 S6 S1 . 2_665 80.54(8) n
B2 S6 S1 . 2_665 155.55(8) n
C4 S6 S6 . 2_665 129.84(9) n
B2 S6 S6 . 2_665 114.69(8) n
S1 S6 S6 2_665 2_665 55.43(2) ?
C5 S7 B2 . . 94.74(11) ?
C5 S7 S4 . 2_666 94.69(9) n
B2 S7 S4 . 2_666 129.99(8) n
C6 S8 C4 . . 97.48(12) ?
C6 S8 S1 . 2_665 140.34(9) n
C4 S8 S1 . 2_665 87.24(8) n
C6 S8 S3 . 2_665 100.01(9) n
C4 S8 S3 . 2_665 131.16(9) n
S1 S8 S3 2_665 2_665 51.76(2) n
C5 S9 C6 . . 97.19(12) ?
C6 S10 S10 . 2_455 156.98(10) n
C7 N1 C8 . . 108.3(2) y
C7 N1 B2 . . 114.1(2) y
C8 N1 B2 . . 116.2(2) y
C9 N2 C10 . . 108.8(2) y
C9 N2 B1 . . 115.8(2) y
C10 N2 B1 . . 114.1(2) y
C2 C1 S3 . . 116.1(2) ?
C2 C1 S1 . . 120.6(2) ?
S3 C1 S1 . . 123.28(14) ?
C1 C2 S2 . . 119.1(2) ?
C1 C2 S4 . . 116.1(2) ?
S2 C2 S4 . . 124.76(14) ?
S5 C3 S4 . . 122.63(14) ?
S5 C3 S3 . . 123.72(14) ?
S4 C3 S3 . . 113.65(13) ?
C5 C4 S6 . . 119.7(2) ?
C5 C4 S8 . . 116.0(2) ?
S6 C4 S8 . . 124.29(14) ?
C4 C5 S9 . . 116.6(2) ?
C4 C5 S7 . . 119.9(2) ?
S9 C5 S7 . . 123.44(14) ?
S10 C6 S8 . . 123.42(15) ?
S10 C6 S9 . . 123.8(2) ?
S8 C6 S9 . . 112.74(14) ?

loop_
_geom_bond_atom_site_label_1
_geom_bond_atom_site_label_2
_geom_bond_site_symmetry_2
_geom_bond_distance
_geom_bond_publ_flag
B1 N2 . 1.628(3) y
B1 B2 . 1.746(4) y
B1 S1 . 1.938(3) y
B1 S2 . 1.954(3) y
B2 N1 . 1.632(3) y
B2 S7 . 1.933(3) y
B2 S6 . 1.935(3) y
S1 C1 . 1.749(2) y
S1 S8 2_665 3.4095(11) n
S1 S6 2_665 3.6257(11) n
S2 C2 . 1.744(2) y
S2 S2 2_666 3.4165(14) n
S2 S7 2_666 3.4383(11) n
S3 C3 . 1.728(2) y
S3 C1 . 1.737(2) y
S3 S7 1_655 3.5305(10) n
S4 C3 . 1.720(2) y
S4 C2 . 1.746(2) y
S4 S7 2_666 3.4373(11) n
S4 S9 2_666 3.7871(12) n
S4 S6 2_666 6.091(2) n
S5 C3 . 1.668(2) y
S5 S5 2_876 3.5518(14) n
S5 S5 2_876 3.5518(14) n
S6 C4 . 1.739(2) y
S6 S1 2_665 3.6257(11) n
S6 S6 2_665 3.8768(15) n
S7 C5 . 1.749(2) y
S7 S4 2_666 3.4373(11) n
S8 C6 . 1.729(3) y
S8 C4 . 1.745(2) y
S8 S1 2_665 3.4095(11) n
S8 S3 2_665 3.6067(11) n
S9 C5 . 1.739(2) y
S9 C6 . 1.741(3) y
S10 C6 . 1.645(2) y
S10 S10 2_455 3.393(2) n
N1 C7 . 1.489(3) ?
N1 C8 . 1.497(3) ?
N2 C9 . 1.489(3) ?
N2 C10 . 1.494(3) ?
C1 C2 . 1.354(3) ?
C4 C5 . 1.347(3) ?
